data_4506105
loop_
_publ_author_name
'Banerjee, Debasis'
'Zhang, Zhijuan'
'Plonka, Anna M.'
'Li, Jing'
'Parise, John B.'

_publ_section_title
;
 A Calcium Coordination Framework Having Permanent Porosity and High
 CO2/N2Selectivity
;
_journal_issue 5
_journal_name_full 'Crystal Growth &amp; Design'
_journal_page_first 2162
_journal_paper_doi 10.1021/cg300274n
_journal_volume 12
_journal_year 2012
_chemical_formula_sum 'C14 H8 Ca O7 S'
_chemical_formula_weight 360.34
_chemical_name_systematic
;
 ?
;
_space_group_IT_number 14
_symmetry_cell_setting monoclinic
_symmetry_space_group_name_Hall '-P 2yn'
_symmetry_space_group_name_H-M 'P 1 21/n 1'
_atom_sites_solution_hydrogens geom
_atom_sites_solution_primary direct
_atom_sites_solution_secondary difmap
_audit_creation_method SHELXL-97
_cell_angle_alpha 90.00
_cell_angle_beta 100.356(2)
_cell_angle_gamma 90.00
_cell_formula_units_Z 4
_cell_length_a 11.8214(3)
_cell_length_b 5.56730(13)
_cell_length_c 22.7603(5)
_cell_measurement_reflns_used 16240
_cell_measurement_temperature 293(2)
_cell_measurement_theta_max 28.2185
_cell_measurement_theta_min 3.4512
_cell_volume 1473.53(6)
_computing_cell_refinement
;
CrysAlisPro, Oxford Diffraction Ltd.,
Version 1.171.34.40 (release 27-08-2010 CrysAlis171 .NET)
(compiled Aug 27 2010,11:50:40)
;
_computing_data_collection
;
CrysAlisPro, Oxford Diffraction Ltd.,
Version 1.171.34.40 (release 27-08-2010 CrysAlis171 .NET)
(compiled Aug 27 2010,11:50:40)
;
_computing_data_reduction
;
CrysAlisPro, Oxford Diffraction Ltd.,
Version 1.171.34.40 (release 27-08-2010 CrysAlis171 .NET)
(compiled Aug 27 2010,11:50:40)
;
_computing_molecular_graphics
;
CrystalMaker (CrystalMaker, 2009) and Mercury (CCDC, 2010)
;
_computing_publication_material 'WINGX (Farrugia, 1998)'
_computing_structure_refinement 'SHELXL-97 (Sheldrick, 1997)'
_computing_structure_solution 'SHELXL-97 (Sheldrick, 1997)'
_diffrn_ambient_temperature 293(2)
_diffrn_detector_area_resol_mean 10.4962
_diffrn_measured_fraction_theta_full 0.999
_diffrn_measured_fraction_theta_max 0.999
_diffrn_measurement_device_type 'Xcalibur, Atlas, Gemini'
_diffrn_radiation_monochromator graphite
_diffrn_radiation_source 'Enhance (Mo) X-ray Source'
_diffrn_radiation_type 'Mo K\a'
_diffrn_radiation_wavelength 0.7107
_diffrn_reflns_av_R_equivalents 0.0415
_diffrn_reflns_av_sigmaI/netI 0.0215
_diffrn_reflns_limit_h_max 15
_diffrn_reflns_limit_h_min -15
_diffrn_reflns_limit_k_max 7
_diffrn_reflns_limit_k_min -7
_diffrn_reflns_limit_l_max 30
_diffrn_reflns_limit_l_min -30
_diffrn_reflns_number 28011
_diffrn_reflns_theta_full 28.28
_diffrn_reflns_theta_max 28.28
_diffrn_reflns_theta_min 3.50
_diffrn_standards_number 0
_exptl_absorpt_coefficient_mu 0.601
_exptl_absorpt_correction_T_max 0.9706
_exptl_absorpt_correction_T_min 0.8892
_exptl_absorpt_correction_type multi-scan
_exptl_absorpt_process_details
;
CrysAlisPro, Oxford Diffraction Ltd.,
Version 1.171.34.40 (release 27-08-2010 CrysAlis171 .NET)
(compiled Aug 27 2010,11:50:40)
Empirical absorption correction using spherical harmonics,
 implemented in SCALE3 ABSPACK scaling algorithm.
;
_exptl_crystal_colour colorless
_exptl_crystal_density_diffrn 1.624
_exptl_crystal_density_method 'not measured'
_exptl_crystal_description block
_exptl_crystal_F_000 736
_exptl_crystal_size_max 0.35
_exptl_crystal_size_mid 0.3
_exptl_crystal_size_min 0.1
_refine_diff_density_max 0.784
_refine_diff_density_min -0.390
_refine_diff_density_rms 0.071
_refine_ls_extinction_method none
_refine_ls_goodness_of_fit_ref 1.239
_refine_ls_hydrogen_treatment constr
_refine_ls_matrix_type full
_refine_ls_number_parameters 208
_refine_ls_number_reflns 3675
_refine_ls_number_restraints 0
_refine_ls_restrained_S_all 1.239
_refine_ls_R_factor_all 0.0363
_refine_ls_R_factor_gt 0.0321
_refine_ls_shift/su_max 0.001
_refine_ls_shift/su_mean 0.000
_refine_ls_structure_factor_coef Fsqd
_refine_ls_weighting_details 'calc w=1/[\s^2^(Fo^2^)+(0.0441P)^2^+0.8176P] where P=(Fo^2^+2Fc^2^)/3'
_refine_ls_weighting_scheme calc
_refine_ls_wR_factor_gt 0.0960
_refine_ls_wR_factor_ref 0.0994
_reflns_number_gt 3324
_reflns_number_total 3675
_reflns_threshold_expression >2sigma(I)
_cod_data_source_file cg300274n_si_002.cif
_cod_data_source_block casdb
_cod_original_sg_symbol_H-M 'P 21/n'
_cod_database_code 4506105

loop_
_symmetry_equiv_pos_as_xyz
'x, y, z'
'-x+1/2, y+1/2, -z+1/2'
'-x, -y, -z'
'x-1/2, -y-1/2, z-1/2'

loop_
_atom_site_label
_atom_site_type_symbol
_atom_site_fract_x
_atom_site_fract_y
_atom_site_fract_z
_atom_site_U_iso_or_equiv
_atom_site_adp_type
_atom_site_occupancy
_atom_site_symmetry_multiplicity
_atom_site_calc_flag
_atom_site_refinement_flags
Ca1 Ca 0.36318(3) 0.24415(5) 0.277126(14) 0.01656(10) Uani 1 1 d .
S1 S 0.60165(3) 0.03637(7) 0.392320(16) 0.01755(11) Uani 1 1 d .
O6 O 0.50690(10) 0.1950(2) 0.36904(5) 0.0237(3) Uani 1 1 d .
O1 O 0.73774(11) 0.0848(2) 0.69064(5) 0.0227(3) Uani 1 1 d .
O5 O 0.58466(12) -0.2189(2) 0.38824(6) 0.0259(3) Uani 1 1 d .
O3 O 1.01577(12) 0.4743(2) 0.25622(6) 0.0283(3) Uani 1 1 d .
O4 O 1.04305(12) 0.0809(2) 0.24715(7) 0.0307(3) Uani 1 1 d .
C4 C 0.99546(14) 0.2586(3) 0.26511(8) 0.0197(3) Uani 1 1 d .
C4A C 0.72326(14) 0.2607(3) 0.65507(7) 0.0182(3) Uani 1 1 d .
C6 C 0.64494(14) 0.1092(3) 0.46864(7) 0.0183(3) Uani 1 1 d .
C7 C 0.71894(14) 0.1104(3) 0.35781(7) 0.0184(3) Uani 1 1 d .
C8 C 0.80704(16) -0.0567(3) 0.36004(8) 0.0250(4) Uani 1 1 d .
H8 H 0.8055 -0.1996 0.3811 0.030 Uiso 1 1 calc R
C9 C 0.72975(17) -0.0114(3) 0.56772(8) 0.0266(4) Uani 1 1 d .
H9 H 0.7682 -0.1249 0.5939 0.032 Uiso 1 1 calc R
C10 C 0.69872(14) 0.2073(3) 0.58931(7) 0.0182(3) Uani 1 1 d .
C11 C 0.61656(16) 0.3313(3) 0.48920(8) 0.0253(4) Uani 1 1 d .
H11 H 0.5794 0.4459 0.4628 0.030 Uiso 1 1 calc R
C12 C 0.72051(15) 0.3272(3) 0.32810(8) 0.0221(3) Uani 1 1 d .
H12 H 0.6612 0.4377 0.3271 0.027 Uiso 1 1 calc R
C13 C 0.81276(15) 0.3756(3) 0.29975(8) 0.0215(3) Uani 1 1 d .
H13 H 0.8161 0.5217 0.2803 0.026 Uiso 1 1 calc R
C14 C 0.89738(16) -0.0071(3) 0.33040(9) 0.0260(4) Uani 1 1 d .
H14 H 0.9561 -0.1186 0.3309 0.031 Uiso 1 1 calc R
C15 C 0.70345(18) -0.0610(3) 0.50695(8) 0.0268(4) Uani 1 1 d .
H15 H 0.7249 -0.2066 0.4922 0.032 Uiso 1 1 calc R
C16 C 0.90018(14) 0.2083(3) 0.30006(7) 0.0187(3) Uani 1 1 d .
C17 C 0.64454(16) 0.3796(3) 0.54979(8) 0.0244(4) Uani 1 1 d .
H17 H 0.6269 0.5287 0.5642 0.029 Uiso 1 1 calc R
O1W O 0.9857(11) 0.411(2) 0.4797(6) 0.411(7) Uani 1 1 d .
O2 O 0.73242(11) 0.4749(2) 0.67168(6) 0.0250(3) Uani 1 1 d .

loop_
_atom_site_aniso_label
_atom_site_aniso_U_11
_atom_site_aniso_U_22
_atom_site_aniso_U_33
_atom_site_aniso_U_23
_atom_site_aniso_U_13
_atom_site_aniso_U_12
Ca1 0.01991(18) 0.01494(17) 0.01498(17) 0.00057(11) 0.00357(12) 0.00215(11)
S1 0.0205(2) 0.0199(2) 0.01252(19) -0.00071(13) 0.00379(14) -0.00180(14)
O6 0.0209(6) 0.0323(7) 0.0173(6) -0.0001(5) 0.0015(5) 0.0024(5)
O1 0.0276(6) 0.0256(6) 0.0140(5) 0.0028(5) 0.0015(5) -0.0016(5)
O5 0.0350(7) 0.0216(6) 0.0222(6) -0.0023(5) 0.0080(5) -0.0066(5)
O3 0.0288(7) 0.0211(6) 0.0381(8) 0.0045(5) 0.0138(6) -0.0041(5)
O4 0.0326(7) 0.0252(7) 0.0385(8) 0.0008(6) 0.0175(6) 0.0071(5)
C4 0.0186(8) 0.0215(8) 0.0193(8) 0.0020(6) 0.0041(6) -0.0005(6)
C4A 0.0179(7) 0.0227(8) 0.0144(7) -0.0020(6) 0.0039(6) -0.0010(6)
C6 0.0226(8) 0.0212(8) 0.0111(7) -0.0004(6) 0.0034(6) -0.0016(6)
C7 0.0218(8) 0.0202(8) 0.0142(7) -0.0010(6) 0.0056(6) -0.0010(6)
C8 0.0294(9) 0.0194(8) 0.0283(9) 0.0080(7) 0.0108(7) 0.0032(7)
C9 0.0402(10) 0.0221(8) 0.0159(8) 0.0016(6) 0.0006(7) 0.0083(7)
C10 0.0220(8) 0.0193(7) 0.0131(7) 0.0000(6) 0.0030(6) -0.0017(6)
C11 0.0352(10) 0.0216(8) 0.0179(8) 0.0024(6) 0.0016(7) 0.0070(7)
C12 0.0241(8) 0.0198(8) 0.0236(8) 0.0018(6) 0.0072(6) 0.0037(6)
C13 0.0264(8) 0.0162(7) 0.0229(8) 0.0036(6) 0.0075(7) 0.0009(6)
C14 0.0266(9) 0.0211(8) 0.0327(10) 0.0058(7) 0.0117(7) 0.0061(7)
C15 0.0422(10) 0.0200(8) 0.0175(8) -0.0026(6) 0.0036(7) 0.0079(7)
C16 0.0199(8) 0.0183(7) 0.0186(7) 0.0000(6) 0.0056(6) -0.0013(6)
C17 0.0361(9) 0.0184(8) 0.0182(8) -0.0015(6) 0.0036(7) 0.0057(7)
O1W 0.329(11) 0.406(18) 0.438(18) -0.198(12) -0.092(11) 0.025(12)
O2 0.0316(7) 0.0227(6) 0.0223(6) -0.0081(5) 0.0090(5) -0.0031(5)

loop_
_atom_type_symbol
_atom_type_description
_atom_type_scat_dispersion_real
_atom_type_scat_dispersion_imag
_atom_type_scat_source
C C 0.0033 0.0016 'International Tables Vol C Tables 4.2.6.8 and 6.1.1.4'
H H 0.0000 0.0000 'International Tables Vol C Tables 4.2.6.8 and 6.1.1.4'
O O 0.0106 0.0060 'International Tables Vol C Tables 4.2.6.8 and 6.1.1.4'
S S 0.1246 0.1234 'International Tables Vol C Tables 4.2.6.8 and 6.1.1.4'
Ca Ca 0.2262 0.3064 'International Tables Vol C Tables 4.2.6.8 and 6.1.1.4'

loop_
_geom_angle_atom_site_label_1
_geom_angle_atom_site_label_2
_geom_angle_atom_site_label_3
_geom_angle
_geom_angle_site_symmetry_1
_geom_angle_site_symmetry_3
O4 Ca1 O3 95.64(5) 2_655 2_645
O4 Ca1 O2 82.65(5) 2_655 3_666
O3 Ca1 O2 168.65(5) 2_645 3_666
O4 Ca1 O1 175.01(5) 2_655 3_656
O3 Ca1 O1 88.57(5) 2_645 3_656
O2 Ca1 O1 92.70(5) 3_666 3_656
O4 Ca1 O1 74.72(5) 2_655 4_565
O3 Ca1 O1 108.29(5) 2_645 4_565
O2 Ca1 O1 82.17(4) 3_666 4_565
O1 Ca1 O1 106.54(3) 3_656 4_565
O4 Ca1 O6 90.34(5) 2_655 .
O3 Ca1 O6 80.35(5) 2_645 .
O2 Ca1 O6 88.43(5) 3_666 .
O1 Ca1 O6 87.71(4) 3_656 .
O1 Ca1 O6 163.19(5) 4_565 .
O4 Ca1 O2 110.80(5) 2_655 4_565
O3 Ca1 O2 73.78(4) 2_645 4_565
O2 Ca1 O2 117.35(3) 3_666 4_565
O1 Ca1 O2 72.94(4) 3_656 4_565
O1 Ca1 O2 48.29(4) 4_565 4_565
O6 Ca1 O2 147.76(4) . 4_565
O4 Ca1 C4A 89.67(5) 2_655 4_565
O3 Ca1 C4A 87.72(5) 2_645 4_565
O2 Ca1 C4A 103.46(5) 3_666 4_565
O1 Ca1 C4A 93.19(4) 3_656 4_565
O1 Ca1 C4A 24.60(4) 4_565 4_565
O6 Ca1 C4A 168.01(5) . 4_565
O2 Ca1 C4A 24.61(4) 4_565 4_565
O4 Ca1 Ca1 147.07(4) 2_655 2_545
O3 Ca1 Ca1 82.03(3) 2_645 2_545
O2 Ca1 Ca1 105.50(3) 3_666 2_545
O1 Ca1 Ca1 36.24(3) 3_656 2_545
O1 Ca1 Ca1 74.93(3) 4_565 2_545
O6 Ca1 Ca1 121.24(3) . 2_545
O2 Ca1 Ca1 36.90(2) 4_565 2_545
C4A Ca1 Ca1 57.47(3) 4_565 2_545
O4 Ca1 Ca1 71.02(4) 2_655 2
O3 Ca1 Ca1 142.60(4) 2_645 2
O2 Ca1 Ca1 47.23(3) 3_666 2
O1 Ca1 Ca1 107.09(3) 3_656 2
O1 Ca1 Ca1 35.17(3) 4_565 2
O6 Ca1 Ca1 132.61(3) . 2
O2 Ca1 Ca1 78.68(3) 4_565 2
C4A Ca1 Ca1 58.36(3) 4_565 2
Ca1 Ca1 Ca1 90.944(13) 2_545 2
O5 S1 O6 119.30(8) . .
O5 S1 C7 108.35(8) . .
O6 S1 C7 108.24(8) . .
O5 S1 C6 107.64(8) . .
O6 S1 C6 106.71(8) . .
C7 S1 C6 105.82(8) . .
S1 O6 Ca1 138.42(8) . .
C4A O1 Ca1 141.19(11) . 3_656
C4A O1 Ca1 101.99(10) . 4_666
Ca1 O1 Ca1 108.59(5) 3_656 4_666
C4 O3 Ca1 146.37(12) . 2_655
C4 O4 Ca1 174.83(13) . 2_645
O4 C4 O3 126.94(17) . .
O4 C4 C16 116.60(15) . .
O3 C4 C16 116.44(15) . .
O2 C4A O1 123.48(15) . .
O2 C4A C10 118.76(15) . .
O1 C4A C10 117.71(14) . .
O2 C4A Ca1 73.86(9) . 4_666
O1 C4A Ca1 53.41(8) . 4_666
C10 C4A Ca1 155.01(11) . 4_666
C11 C6 C15 121.45(15) . .
C11 C6 S1 119.47(13) . .
C15 C6 S1 119.04(13) . .
C12 C7 C8 121.68(15) . .
C12 C7 S1 120.15(13) . .
C8 C7 S1 118.15(13) . .
C14 C8 C7 119.02(16) . .
C10 C9 C15 120.07(16) . .
C9 C10 C17 119.80(15) . .
C9 C10 C4A 120.72(15) . .
C17 C10 C4A 119.48(15) . .
C6 C11 C17 118.73(16) . .
C7 C12 C13 118.44(16) . .
C12 C13 C16 120.82(15) . .
C16 C14 C8 120.19(16) . .
C6 C15 C9 119.18(16) . .
C14 C16 C13 119.83(15) . .
C14 C16 C4 120.47(15) . .
C13 C16 C4 119.66(15) . .
C11 C17 C10 120.67(16) . .
C4A O2 Ca1 139.44(11) . 3_666
C4A O2 Ca1 81.52(10) . 4_666
Ca1 O2 Ca1 95.87(4) 3_666 4_666

loop_
_geom_bond_atom_site_label_1
_geom_bond_atom_site_label_2
_geom_bond_distance
_geom_bond_site_symmetry_2
Ca1 O4 2.2953(13) 2_655
Ca1 O3 2.2958(13) 2_645
Ca1 O2 2.3570(13) 3_666
Ca1 O1 2.3730(13) 3_656
Ca1 O1 2.4352(12) 4_565
Ca1 O6 2.4617(12) .
Ca1 O2 2.8814(14) 4_565
Ca1 C4A 2.9667(17) 4_565
Ca1 Ca1 3.9046(5) 2_545
Ca1 Ca1 3.9046(4) 2
S1 O5 1.4362(13) .
S1 O6 1.4499(13) .
S1 C7 1.7609(16) .
S1 C6 1.7674(16) .
O1 C4A 1.262(2) .
O1 Ca1 2.3730(13) 3_656
O1 Ca1 2.4352(12) 4_666
O3 C4 1.248(2) .
O3 Ca1 2.2958(13) 2_655
O4 C4 1.243(2) .
O4 Ca1 2.2953(13) 2_645
C4 C16 1.517(2) .
C4A O2 1.249(2) .
C4A C10 1.502(2) .
C4A Ca1 2.9667(17) 4_666
C6 C11 1.385(2) .
C6 C15 1.385(2) .
C7 C12 1.385(2) .
C7 C8 1.391(2) .
C8 C14 1.390(2) .
C9 C10 1.387(2) .
C9 C15 1.390(2) .
C10 C17 1.390(2) .
C11 C17 1.385(2) .
C12 C13 1.390(2) .
C13 C16 1.390(2) .
C14 C16 1.387(2) .
O1W O1W 1.353(16) 3_766
O2 Ca1 2.3570(13) 3_666
O2 Ca1 2.8814(14) 4_666
